data_4106427
loop_
_publ_author_name
'Sunkyu Han'
'Mohammad Movassaghi'

_publ_section_title
;
 Concise Total Synthesis and Stereochemical Revision of all
 (-)-Trigonoliimines
;
_journal_name_full 'Journal of the American Chemical Society'
_journal_page_first 10768
_journal_page_last 10771
_journal_paper_doi 10.1021/ja204597k
_journal_volume 133
_journal_year 2011
_chemical_absolute_configuration ad
_chemical_formula_sum 'C37.5 H28 Br Cl N4 O6'
_chemical_formula_weight 746.00
_chemical_name_systematic
; 
 ? 
;
_space_group_IT_number 18
_symmetry_cell_setting orthorhombic
_symmetry_space_group_name_Hall 'P 2 2ab'
_symmetry_space_group_name_H-M 'P 21 21 2'
_atom_sites_solution_hydrogens geom
_atom_sites_solution_primary direct
_atom_sites_solution_secondary difmap
_audit_creation_method SHELXL-97
_cell_angle_alpha 90.00
_cell_angle_beta 90.00
_cell_angle_gamma 90.00
_cell_formula_units_Z 4
_cell_length_a 41.6761(19)
_cell_length_b 7.7113(3)
_cell_length_c 10.0688(5)
_cell_measurement_reflns_used 9817
_cell_measurement_temperature 100(2)
_cell_measurement_theta_max 30.48
_cell_measurement_theta_min 2.69
_cell_volume 3235.9(3)
_computing_cell_refinement 'Bruker SAINT'
_computing_data_collection 'Bruker APEX2'
_computing_data_reduction 'Bruker SAINT'
_computing_molecular_graphics 'Bruker SHELXTL'
_computing_publication_material 'Bruker SHELXTL'
_computing_structure_refinement 'SHELXL-97 (Sheldrick, 2008)'
_computing_structure_solution 'SHELXS-97 (Sheldrick, 2008)'
_diffrn_ambient_temperature 100(2)
_diffrn_measured_fraction_theta_full 0.999
_diffrn_measured_fraction_theta_max 0.999
_diffrn_measurement_device_type 'Bruker APEX-II CCD'
_diffrn_measurement_method '\f and \w scans'
_diffrn_radiation_monochromator graphite
_diffrn_radiation_source 'fine-focus sealed tube'
_diffrn_radiation_type MoK\a
_diffrn_radiation_wavelength 0.71073
_diffrn_reflns_av_R_equivalents 0.0571
_diffrn_reflns_av_sigmaI/netI 0.0422
_diffrn_reflns_limit_h_max 59
_diffrn_reflns_limit_h_min -57
_diffrn_reflns_limit_k_max 10
_diffrn_reflns_limit_k_min -10
_diffrn_reflns_limit_l_max 14
_diffrn_reflns_limit_l_min -14
_diffrn_reflns_number 61869
_diffrn_reflns_theta_full 30.32
_diffrn_reflns_theta_max 30.32
_diffrn_reflns_theta_min 1.95
_exptl_absorpt_coefficient_mu 1.409
_exptl_absorpt_correction_T_max 0.9329
_exptl_absorpt_correction_T_min 0.8164
_exptl_absorpt_correction_type multi-scan
_exptl_absorpt_process_details 'SADABS (Sheldrick, 2008)'
_exptl_crystal_colour colourless
_exptl_crystal_density_diffrn 1.531
_exptl_crystal_description plate
_exptl_crystal_F_000 1524
_exptl_crystal_size_max 0.15
_exptl_crystal_size_mid 0.15
_exptl_crystal_size_min 0.05
_refine_diff_density_max 0.338
_refine_diff_density_min -0.686
_refine_diff_density_rms 0.079
_refine_ls_abs_structure_details 'Flack H D (1983), Acta Cryst. A39, 876-881'
_refine_ls_abs_structure_Flack 0.021(7)
_refine_ls_extinction_method none
_refine_ls_goodness_of_fit_ref 1.181
_refine_ls_hydrogen_treatment constr
_refine_ls_matrix_type full
_refine_ls_number_parameters 448
_refine_ls_number_reflns 9654
_refine_ls_number_restraints 0
_refine_ls_restrained_S_all 1.181
_refine_ls_R_factor_all 0.0564
_refine_ls_R_factor_gt 0.0476
_refine_ls_shift/su_max 0.001
_refine_ls_shift/su_mean 0.000
_refine_ls_structure_factor_coef Fsqd
_refine_ls_weighting_details 'calc w=1/[\s^2^(Fo^2^)+(0.0000P)^2^+4.4433P] where P=(Fo^2^+2Fc^2^)/3'
_refine_ls_weighting_scheme calc
_refine_ls_wR_factor_gt 0.0877
_refine_ls_wR_factor_ref 0.0899
_reflns_number_gt 8544
_reflns_number_total 9654
_reflns_threshold_expression >2sigma(I)
_cod_data_source_file ja204597k_si_003.cif
_cod_data_source_block x8_11013
_cod_original_formula_sum 'C37.50 H28 Br Cl N4 O6'
_cod_database_code 4106427

loop_
_symmetry_equiv_pos_as_xyz
'x, y, z'
'-x, -y, z'
'-x+1/2, y+1/2, -z'
'x+1/2, -y+1/2, -z'

loop_
_atom_site_label
_atom_site_type_symbol
_atom_site_fract_x
_atom_site_fract_y
_atom_site_fract_z
_atom_site_U_iso_or_equiv
_atom_site_adp_type
_atom_site_occupancy
_atom_site_symmetry_multiplicity
_atom_site_calc_flag
_atom_site_refinement_flags
Br1 Br 0.824572(7) -0.68231(4) 0.44868(3) 0.02669(7) Uani 1 1 d .
O1 O 0.93279(5) -0.4385(3) 0.7788(2) 0.0187(4) Uani 1 1 d .
O2 O 0.79766(6) 0.0738(3) 0.8040(2) 0.0278(5) Uani 1 1 d .
O3 O 0.78782(6) 0.0468(3) 1.2547(2) 0.0312(5) Uani 1 1 d .
O4 O 0.88480(4) 0.2822(3) 0.8671(2) 0.0209(5) Uani 1 1 d .
O5 O 0.99130(4) 0.1992(3) 0.9474(3) 0.0296(5) Uani 1 1 d .
O6 O 0.79356(5) -0.3445(3) 0.4962(2) 0.0244(5) Uani 1 1 d .
N1 N 0.93921(5) -0.1424(3) 1.0231(2) 0.0148(5) Uani 1 1 d .
H1 H 0.9580 -0.1642 0.9868 0.018 Uiso 1 1 calc R
N2 N 0.88102(5) -0.0810(3) 0.7483(2) 0.0174(5) Uani 1 1 d .
H2 H 0.8747 0.0274 0.7555 0.021 Uiso 1 1 calc R
N3 N 0.93845(5) 0.2103(3) 0.8817(2) 0.0167(5) Uani 1 1 d .
N4 N 0.80072(5) 0.0624(3) 1.0322(3) 0.0185(5) Uani 1 1 d .
C1 C 0.78010(7) 0.0467(4) 1.1395(3) 0.0211(6) Uani 1 1 d .
C2 C 0.74722(7) 0.0321(4) 1.0793(3) 0.0222(7) Uani 1 1 d .
C3 C 0.71772(8) 0.0077(4) 1.1397(4) 0.0334(8) Uani 1 1 d .
H3 H 0.7155 0.0027 1.2335 0.040 Uiso 1 1 calc R
C4 C 0.69121(7) -0.0091(4) 1.0537(6) 0.0441(11) Uani 1 1 d .
H4 H 0.6705 -0.0264 1.0906 0.053 Uiso 1 1 calc R
C5 C 0.69450(8) -0.0011(5) 0.9195(5) 0.0424(11) Uani 1 1 d .
H5 H 0.6760 -0.0129 0.8654 0.051 Uiso 1 1 calc R
C6 C 0.72412(8) 0.0237(4) 0.8590(4) 0.0316(8) Uani 1 1 d .
H6 H 0.7263 0.0298 0.7652 0.038 Uiso 1 1 calc R
C7 C 0.75046(6) 0.0390(3) 0.9436(4) 0.0219(6) Uani 1 1 d .
C8 C 0.78493(7) 0.0600(4) 0.9106(3) 0.0206(6) Uani 1 1 d .
C9 C 0.83544(6) 0.0719(4) 1.0443(4) 0.0215(6) Uani 1 1 d .
H9A H 0.8412 0.1202 1.1322 0.026 Uiso 1 1 calc R
H9B H 0.8441 0.1500 0.9750 0.026 Uiso 1 1 calc R
C10 C 0.85012(6) -0.1089(4) 1.0288(3) 0.0181(6) Uani 1 1 d .
H10A H 0.8402 -0.1878 1.0947 0.022 Uiso 1 1 calc R
H10B H 0.8450 -0.1538 0.9392 0.022 Uiso 1 1 calc R
C11 C 0.88587(6) -0.1113(3) 1.0473(3) 0.0172(5) Uani 1 1 d .
C12 C 0.90069(7) -0.0894(4) 1.1739(3) 0.0160(6) Uani 1 1 d .
C13 C 0.88912(7) -0.0474(4) 1.3012(3) 0.0217(6) Uani 1 1 d .
H13 H 0.8667 -0.0369 1.3169 0.026 Uiso 1 1 calc R
C14 C 0.91080(7) -0.0217(4) 1.4029(3) 0.0226(6) Uani 1 1 d .
H14 H 0.9033 0.0076 1.4891 0.027 Uiso 1 1 calc R
C15 C 0.94405(7) -0.0386(4) 1.3801(3) 0.0225(6) Uani 1 1 d .
H15 H 0.9585 -0.0175 1.4511 0.027 Uiso 1 1 calc R
C16 C 0.95609(7) -0.0847(4) 1.2581(3) 0.0182(6) Uani 1 1 d .
H16 H 0.9785 -0.1009 1.2445 0.022 Uiso 1 1 calc R
C17 C 0.93406(7) -0.1069(4) 1.1549(3) 0.0164(6) Uani 1 1 d .
C18 C 0.91022(6) -0.1386(3) 0.9564(3) 0.0159(5) Uani 1 1 d .
C19 C 0.91035(6) -0.1492(4) 0.8064(3) 0.0159(5) Uani 1 1 d .
C20 C 0.91071(6) -0.3400(4) 0.7569(3) 0.0148(5) Uani 1 1 d .
C21 C 0.88176(6) -0.3620(4) 0.6793(3) 0.0156(5) Uani 1 1 d .
C22 C 0.87012(7) -0.5052(4) 0.6092(3) 0.0189(6) Uani 1 1 d .
H22 H 0.8821 -0.6098 0.6052 0.023 Uiso 1 1 calc R
C23 C 0.84110(6) -0.4923(4) 0.5465(3) 0.0200(5) Uani 1 1 d .
C24 C 0.82280(6) -0.3386(4) 0.5549(3) 0.0193(5) Uani 1 1 d .
C25 C 0.83452(6) -0.1924(4) 0.6197(3) 0.0187(5) Uani 1 1 d .
H25 H 0.8226 -0.0873 0.6223 0.022 Uiso 1 1 calc R
C26 C 0.86463(6) -0.2066(4) 0.6813(3) 0.0153(5) Uani 1 1 d .
C27 C 0.77246(7) -0.1982(5) 0.5155(3) 0.0268(7) Uani 1 1 d .
H27A H 0.7687 -0.1812 0.6106 0.040 Uiso 1 1 calc R
H27B H 0.7520 -0.2203 0.4707 0.040 Uiso 1 1 calc R
H27C H 0.7824 -0.0938 0.4781 0.040 Uiso 1 1 calc R
C28 C 0.94030(7) -0.0634(4) 0.7459(3) 0.0173(6) Uani 1 1 d .
H28A H 0.9594 -0.1087 0.7929 0.021 Uiso 1 1 calc R
H28B H 0.9420 -0.1004 0.6520 0.021 Uiso 1 1 calc R
C29 C 0.94157(7) 0.1348(4) 0.7502(3) 0.0208(6) Uani 1 1 d .
H29A H 0.9622 0.1731 0.7114 0.025 Uiso 1 1 calc R
H29B H 0.9242 0.1809 0.6933 0.025 Uiso 1 1 calc R
C30 C 0.91004(6) 0.2835(3) 0.9275(3) 0.0158(5) Uani 1 1 d .
C31 C 0.91743(6) 0.3577(3) 1.0596(3) 0.0175(5) Uani 1 1 d .
C32 C 0.89785(8) 0.4401(4) 1.1490(3) 0.0251(7) Uani 1 1 d .
H32 H 0.8760 0.4622 1.1290 0.030 Uiso 1 1 calc R
C33 C 0.91091(9) 0.4899(4) 1.2687(3) 0.0290(7) Uani 1 1 d .
H33 H 0.8978 0.5459 1.3328 0.035 Uiso 1 1 calc R
C34 C 0.94309(9) 0.4592(4) 1.2970(4) 0.0321(8) Uani 1 1 d .
H34 H 0.9516 0.4941 1.3803 0.038 Uiso 1 1 calc R
C35 C 0.96284(8) 0.3787(4) 1.2057(4) 0.0297(8) Uani 1 1 d .
H35 H 0.9849 0.3589 1.2245 0.036 Uiso 1 1 calc R
C36 C 0.94954(6) 0.3281(4) 1.0862(3) 0.0215(6) Uani 1 1 d .
C37 C 0.96368(7) 0.2402(4) 0.9695(3) 0.0224(6) Uani 1 1 d .
Cl1S Cl 1.004829(17) 0.31372(11) 0.54189(8) 0.02925(15) Uani 1 1 d .
C1S C 1.0000 0.5000 0.6421(4) 0.0221(9) Uani 1 2 d S
H1S H 1.0190 0.5144 0.6998 0.026 Uiso 0.50 1 calc PR
H2S H 0.9810 0.4856 0.6998 0.026 Uiso 0.50 1 calc PR

loop_
_atom_site_aniso_label
_atom_site_aniso_U_11
_atom_site_aniso_U_22
_atom_site_aniso_U_33
_atom_site_aniso_U_23
_atom_site_aniso_U_13
_atom_site_aniso_U_12
Br1 0.02380(13) 0.02572(14) 0.03055(15) -0.00551(15) -0.00746(13) -0.00135(13)
O1 0.0151(9) 0.0207(10) 0.0202(11) 0.0036(9) 0.0007(8) 0.0024(8)
O2 0.0307(12) 0.0302(13) 0.0224(12) 0.0022(10) 0.0025(9) 0.0000(10)
O3 0.0355(13) 0.0357(14) 0.0225(12) -0.0003(11) 0.0029(10) -0.0078(11)
O4 0.0132(9) 0.0257(12) 0.0238(11) 0.0035(9) -0.0043(8) -0.0013(8)
O5 0.0143(9) 0.0238(11) 0.0506(14) 0.0021(13) -0.0047(10) 0.0006(8)
O6 0.0153(9) 0.0290(12) 0.0291(11) -0.0007(9) -0.0058(8) 0.0025(9)
N1 0.0103(9) 0.0206(12) 0.0136(11) 0.0013(9) 0.0019(8) -0.0002(8)
N2 0.0142(10) 0.0183(12) 0.0197(12) -0.0026(10) -0.0031(9) 0.0027(9)
N3 0.0138(10) 0.0144(12) 0.0218(12) 0.0020(10) -0.0015(9) 0.0001(9)
N4 0.0097(10) 0.0241(12) 0.0216(13) -0.0022(11) 0.0017(9) 0.0007(9)
C1 0.0196(14) 0.0170(14) 0.0266(16) -0.0006(12) 0.0056(12) -0.0024(11)
C2 0.0142(12) 0.0161(13) 0.0361(19) -0.0058(13) 0.0044(12) 0.0002(10)
C3 0.0200(15) 0.0201(16) 0.060(2) -0.0062(16) 0.0181(16) -0.0012(12)
C4 0.0091(13) 0.0226(16) 0.101(4) -0.009(2) 0.011(2) -0.0023(11)
C5 0.0174(15) 0.0279(18) 0.082(3) -0.015(2) -0.0105(18) 0.0026(13)
C6 0.0217(16) 0.0221(16) 0.051(2) -0.0071(16) -0.0130(15) 0.0025(13)
C7 0.0125(12) 0.0146(12) 0.0385(17) -0.0062(14) -0.0012(14) 0.0025(10)
C8 0.0171(13) 0.0175(14) 0.0273(16) -0.0020(12) -0.0006(11) 0.0029(11)
C9 0.0090(11) 0.0294(14) 0.0262(14) -0.0019(14) 0.0008(12) 0.0019(10)
C10 0.0108(11) 0.0226(13) 0.0208(15) 0.0000(12) 0.0007(10) -0.0012(10)
C11 0.0124(11) 0.0189(12) 0.0201(13) 0.0019(12) 0.0013(11) 0.0014(9)
C12 0.0133(12) 0.0149(13) 0.0197(14) 0.0020(11) 0.0029(10) 0.0028(10)
C13 0.0184(14) 0.0285(16) 0.0183(14) 0.0006(12) 0.0044(11) -0.0005(12)
C14 0.0264(15) 0.0283(16) 0.0131(13) 0.0021(12) 0.0025(11) 0.0027(13)
C15 0.0242(15) 0.0269(16) 0.0164(14) 0.0018(12) -0.0039(12) -0.0023(13)
C16 0.0132(12) 0.0203(14) 0.0210(14) 0.0065(12) -0.0010(11) -0.0008(11)
C17 0.0154(13) 0.0184(13) 0.0154(13) 0.0006(11) 0.0014(10) -0.0005(11)
C18 0.0110(10) 0.0192(13) 0.0175(12) -0.0002(12) -0.0010(11) 0.0026(9)
C19 0.0128(11) 0.0198(14) 0.0152(12) -0.0016(11) 0.0001(10) 0.0012(10)
C20 0.0144(11) 0.0169(13) 0.0131(11) 0.0004(11) 0.0018(9) 0.0008(10)
C21 0.0141(12) 0.0185(14) 0.0142(13) 0.0002(10) 0.0007(10) 0.0018(10)
C22 0.0171(13) 0.0212(14) 0.0186(14) 0.0026(11) 0.0030(11) 0.0027(11)
C23 0.0185(13) 0.0221(13) 0.0195(13) 0.0001(13) -0.0018(12) 0.0003(10)
C24 0.0146(10) 0.0264(14) 0.0168(11) 0.0045(12) -0.0021(11) 0.0004(11)
C25 0.0149(11) 0.0254(14) 0.0159(12) 0.0025(13) 0.0004(9) 0.0044(12)
C26 0.0133(11) 0.0198(14) 0.0127(12) 0.0000(11) 0.0026(9) -0.0008(11)
C27 0.0156(12) 0.0307(17) 0.0340(17) 0.0015(15) -0.0024(11) 0.0038(13)
C28 0.0145(12) 0.0235(15) 0.0139(13) 0.0058(12) 0.0029(10) 0.0017(11)
C29 0.0193(13) 0.0197(14) 0.0234(15) 0.0031(12) 0.0022(12) -0.0003(11)
C30 0.0131(11) 0.0090(12) 0.0252(15) 0.0030(10) 0.0001(10) -0.0012(9)
C31 0.0175(12) 0.0114(12) 0.0236(14) 0.0044(11) -0.0028(12) -0.0011(9)
C32 0.0214(14) 0.0233(15) 0.0305(17) -0.0008(14) -0.0005(13) -0.0004(13)
C33 0.0406(19) 0.0214(16) 0.0251(16) -0.0001(13) 0.0003(14) 0.0001(14)
C34 0.045(2) 0.0193(16) 0.0315(18) -0.0072(14) -0.0169(16) 0.0031(15)
C35 0.0281(16) 0.0229(16) 0.038(2) -0.0042(14) -0.0141(14) 0.0023(13)
C36 0.0168(12) 0.0176(13) 0.0301(16) 0.0042(13) -0.0050(11) -0.0002(12)
C37 0.0146(12) 0.0198(13) 0.0327(18) 0.0053(13) -0.0053(12) -0.0005(10)
Cl1S 0.0321(3) 0.0281(4) 0.0276(4) 0.0024(4) 0.0069(3) 0.0033(3)
C1S 0.0169(19) 0.029(2) 0.021(2) 0.000 0.000 0.0041(17)

loop_
_atom_type_symbol
_atom_type_description
_atom_type_scat_dispersion_real
_atom_type_scat_dispersion_imag
_atom_type_scat_source
C C 0.0033 0.0016 'International Tables Vol C Tables 4.2.6.8 and 6.1.1.4'
H H 0.0000 0.0000 'International Tables Vol C Tables 4.2.6.8 and 6.1.1.4'
N N 0.0061 0.0033 'International Tables Vol C Tables 4.2.6.8 and 6.1.1.4'
O O 0.0106 0.0060 'International Tables Vol C Tables 4.2.6.8 and 6.1.1.4'
Br Br -0.2901 2.4595 'International Tables Vol C Tables 4.2.6.8 and 6.1.1.4'
Cl Cl 0.1484 0.1585 'International Tables Vol C Tables 4.2.6.8 and 6.1.1.4'

loop_
_geom_angle_atom_site_label_1
_geom_angle_atom_site_label_2
_geom_angle_atom_site_label_3
_geom_angle
_geom_angle_site_symmetry_3
C24 O6 C27 117.6(2) .
C17 N1 C18 109.2(2) .
C26 N2 C19 111.3(2) .
C30 N3 C37 111.4(2) .
C30 N3 C29 122.8(2) .
C37 N3 C29 125.3(2) .
C1 N4 C8 113.1(2) .
C1 N4 C9 123.8(3) .
C8 N4 C9 123.1(3) .
O3 C1 N4 125.8(3) .
O3 C1 C2 129.3(3) .
N4 C1 C2 104.9(3) .
C7 C2 C3 122.0(3) .
C7 C2 C1 108.0(2) .
C3 C2 C1 130.0(3) .
C2 C3 C4 116.0(4) .
C5 C4 C3 121.8(3) .
C4 C5 C6 122.1(4) .
C5 C6 C7 116.3(4) .
C2 C7 C6 121.8(3) .
C2 C7 C8 108.8(3) .
C6 C7 C8 129.4(3) .
O2 C8 N4 125.2(3) .
O2 C8 C7 129.6(3) .
N4 C8 C7 105.2(3) .
N4 C9 C10 110.1(2) .
C11 C10 C9 113.3(2) .
C18 C11 C12 106.9(2) .
C18 C11 C10 130.4(3) .
C12 C11 C10 122.6(3) .
C13 C12 C17 118.9(3) .
C13 C12 C11 133.9(3) .
C17 C12 C11 107.1(2) .
C14 C13 C12 119.0(3) .
C13 C14 C15 120.6(3) .
C16 C15 C14 121.9(3) .
C15 C16 C17 117.2(3) .
N1 C17 C16 129.9(3) .
N1 C17 C12 107.7(2) .
C16 C17 C12 122.4(3) .
N1 C18 C11 108.9(3) .
N1 C18 C19 118.8(2) .
C11 C18 C19 132.2(2) .
N2 C19 C18 112.3(2) .
N2 C19 C28 111.6(2) .
C18 C19 C28 112.0(2) .
N2 C19 C20 102.8(2) .
C18 C19 C20 111.8(2) .
C28 C19 C20 105.8(2) .
O1 C20 C21 131.1(3) .
O1 C20 C19 122.8(2) .
C21 C20 C19 106.0(2) .
C26 C21 C22 120.6(3) .
C26 C21 C20 108.6(2) .
C22 C21 C20 130.9(3) .
C23 C22 C21 118.9(3) .
C22 C23 C24 120.7(3) .
C22 C23 Br1 120.3(2) .
C24 C23 Br1 118.9(2) .
O6 C24 C25 123.2(2) .
O6 C24 C23 115.6(3) .
C25 C24 C23 121.2(2) .
C24 C25 C26 117.3(3) .
N2 C26 C21 111.1(2) .
N2 C26 C25 127.7(3) .
C21 C26 C25 121.2(3) .
C29 C28 C19 116.5(2) .
N3 C29 C28 115.0(2) .
O4 C30 N3 124.6(3) .
O4 C30 C31 129.3(2) .
N3 C30 C31 106.1(2) .
C32 C31 C36 121.6(3) .
C32 C31 C30 130.2(3) .
C36 C31 C30 108.1(2) .
C31 C32 C33 118.0(3) .
C32 C33 C34 120.8(3) .
C35 C34 C33 121.0(3) .
C34 C35 C36 117.9(3) .
C35 C36 C31 120.7(3) .
C35 C36 C37 131.4(3) .
C31 C36 C37 107.9(3) .
O5 C37 N3 123.8(3) .
O5 C37 C36 130.0(3) .
N3 C37 C36 106.2(2) .
Cl1S C1S Cl1S 110.3(2) 2_765

loop_
_geom_bond_atom_site_label_1
_geom_bond_atom_site_label_2
_geom_bond_distance
_geom_bond_site_symmetry_2
Br1 C23 1.895(3) .
O1 C20 1.213(3) .
O2 C8 1.202(4) .
O3 C1 1.204(4) .
O4 C30 1.215(3) .
O5 C37 1.214(3) .
O6 C24 1.355(3) .
O6 C27 1.443(4) .
N1 C17 1.371(4) .
N1 C18 1.383(3) .
N2 C26 1.363(4) .
N2 C19 1.453(3) .
N3 C30 1.390(3) .
N3 C37 1.393(4) .
N3 C29 1.453(4) .
N4 C1 1.386(4) .
N4 C8 1.390(4) .
N4 C9 1.454(3) .
C1 C2 1.503(4) .
C2 C7 1.374(5) .
C2 C3 1.384(4) .
C3 C4 1.410(6) .
C4 C5 1.360(7) .
C5 C6 1.390(5) .
C6 C7 1.394(4) .
C7 C8 1.483(4) .
C9 C10 1.531(4) .
C10 C11 1.501(3) .
C11 C18 1.383(4) .
C11 C12 1.426(4) .
C12 C13 1.407(4) .
C12 C17 1.410(4) .
C13 C14 1.380(4) .
C14 C15 1.411(4) .
C15 C16 1.373(4) .
C16 C17 1.397(4) .
C18 C19 1.513(4) .
C19 C28 1.539(4) .
C19 C20 1.553(4) .
C20 C21 1.448(4) .
C21 C26 1.395(4) .
C21 C22 1.398(4) .
C22 C23 1.368(4) .
C23 C24 1.412(4) .
C24 C25 1.392(4) .
C25 C26 1.404(4) .
C28 C29 1.530(4) .
C30 C31 1.480(4) .
C31 C32 1.371(4) .
C31 C36 1.384(4) .
C32 C33 1.377(5) .
C33 C34 1.391(5) .
C34 C35 1.381(5) .
C35 C36 1.381(4) .
C36 C37 1.480(4) .
Cl1S C1S 1.767(3) .
C1S Cl1S 1.767(3) 2_765
